data_4030312
loop_
_publ_author_name
'Han, Seo-Jung'
'Vogt, Florian'
'May, Jeremy A.'
'Krishnan, Shyam'
'Gatti, Michele'
'Virgil, Scott C.'
'Stoltz, Brian M.'

_publ_section_title
;
 Evolution of a Unified, Stereodivergent Approach to the Synthesis of
 Communesin F and Perophoramidine.
;
_journal_issue 1
_journal_name_full 'The Journal of organic chemistry'
_journal_page_first 528
_journal_paper_doi 10.1021/jo502534g
_journal_volume 80
_journal_year 2014
_chemical_formula_moiety 'C26 H22 N4 O5 S'
_chemical_formula_sum 'C26 H22 N4 O5 S'
_chemical_formula_weight 502.54
_chemical_name_systematic
;

 ?

;
_space_group_IT_number 19
_symmetry_cell_setting orthorhombic
_symmetry_space_group_name_Hall 'P 2ac 2ab'
_symmetry_space_group_name_H-M 'P 21 21 21'
_atom_sites_solution_hydrogens geom
_atom_sites_solution_primary direct
_atom_sites_solution_secondary difmap
_audit_creation_method SHELXL-97
_cell_angle_alpha 90.00
_cell_angle_beta 90.00
_cell_angle_gamma 90.00
_cell_formula_units_Z 8
_cell_length_a 13.243(2)
_cell_length_b 14.115(2)
_cell_length_c 25.059(4)
_cell_measurement_reflns_used 1342
_cell_measurement_temperature 100(2)
_cell_measurement_theta_max 18.91
_cell_measurement_theta_min 2.17
_cell_volume 4684.2(12)
_computing_cell_refinement 'Bruker SAINT v6.45A'
_computing_data_collection 'Bruker SMART v5.630'
_computing_data_reduction 'Bruker SAINT v6.45A'
_computing_molecular_graphics 'Bruker XP v5.1'
_computing_publication_material 'Bruker XCIF v6.12'
_computing_structure_refinement 'SHELXL-97 (Sheldrick, 1997)'
_computing_structure_solution 'SHELXS-97 (Sheldrick, 1990)'
_diffrn_ambient_temperature 100(2)
_diffrn_measured_fraction_theta_full 0.839
_diffrn_measured_fraction_theta_max 0.839
_diffrn_measurement_device_type 'Bruker SMART 1000'
_diffrn_measurement_method '\w scans at 2 \f settings'
_diffrn_radiation_monochromator graphite
_diffrn_radiation_source 'fine-focus sealed tube'
_diffrn_radiation_type MoK\a
_diffrn_radiation_wavelength 0.71073
_diffrn_reflns_av_R_equivalents 0.1652
_diffrn_reflns_av_sigmaI/netI 0.2781
_diffrn_reflns_limit_h_max 13
_diffrn_reflns_limit_h_min -12
_diffrn_reflns_limit_k_max 10
_diffrn_reflns_limit_k_min -14
_diffrn_reflns_limit_l_max 21
_diffrn_reflns_limit_l_min -27
_diffrn_reflns_number 10767
_diffrn_reflns_theta_full 22.98
_diffrn_reflns_theta_max 22.98
_diffrn_reflns_theta_min 1.63
_exptl_absorpt_coefficient_mu 0.185
_exptl_absorpt_correction_T_max 0.9871
_exptl_absorpt_correction_T_min 0.9465
_exptl_absorpt_correction_type none
_exptl_crystal_colour Colorless
_exptl_crystal_density_diffrn 1.425
_exptl_crystal_density_meas 0
_exptl_crystal_density_method 'not measured'
_exptl_crystal_description Needle
_exptl_crystal_F_000 2096
_exptl_crystal_size_max 0.30
_exptl_crystal_size_mid 0.07
_exptl_crystal_size_min 0.07
_refine_diff_density_max 0.868
_refine_diff_density_min -1.060
_refine_diff_density_rms 0.136
_refine_ls_abs_structure_details 'Flack H D (1983), Acta Cryst. A39, 876-881'
_refine_ls_abs_structure_Flack 0.5(3)
_refine_ls_extinction_method none
_refine_ls_goodness_of_fit_ref 1.294
_refine_ls_hydrogen_treatment Riding
_refine_ls_matrix_type 'Full matrix'
_refine_ls_number_parameters 291
_refine_ls_number_reflns 5122
_refine_ls_number_restraints 0
_refine_ls_restrained_S_all 1.294
_refine_ls_R_factor_all 0.2168
_refine_ls_R_factor_gt 0.1085
_refine_ls_shift/su_max 0.015
_refine_ls_shift/su_mean 0.000
_refine_ls_structure_factor_coef Fsqd
_refine_ls_weighting_details w=1/s^2^(Fo^2^)
_refine_ls_weighting_scheme sigma
_refine_ls_wR_factor_gt 0.1814
_refine_ls_wR_factor_ref 0.2078
_reflns_number_gt 2377
_reflns_number_total 5122
_reflns_threshold_expression >2sigma(I)
_cod_data_source_file jo502534g_si_005.cif
_cod_data_source_block syk01
_cod_depositor_comments
;
The following automatic conversions were performed:

'_symmetry_cell_setting' value 'Orthorhombic' changed to
'orthorhombic' according to
/home/saulius/struct/COD-crude-data--automatic-downloads/rss-feeds/ACS/lib/dictionaries/cif_core.dic
dictionary named 'cif_core.dic' version 2.4.2 from
2011-04-26.

'_refine_ls_weighting_scheme' value 'Sigma' changed to
'sigma' according to
/home/saulius/struct/COD-crude-data--automatic-downloads/rss-feeds/ACS/lib/dictionaries/cif_core.dic
dictionary named 'cif_core.dic' version 2.4.2 from 2011-04-26.

Automatic conversion script
Id: cif_fix_values 2935 2014-11-11 08:27:57Z andrius 

 Adding full bibliography for 4030304--4030313.cif.

The following automatic conversions were performed:

'_atom_sites_solution_primary' value 'Direct methods' was changed to
'direct'.

'_atom_sites_solution_secondary' value 'Difference Fourier map' was
changed to 'difmap'.

'_atom_sites_solution_hydrogens' value 'Geometric positions' was
changed to 'geom'.

Automatic conversion script
Id: cif_fix_values 6452 2018-10-05 10:23:21Z andrius 
;
_cod_original_cell_volume 4684.2(13)
_cod_original_sg_symbol_H-M P2(1)2(1)2(1)
_cod_database_code 4030312

loop_
_symmetry_equiv_pos_as_xyz
'x, y, z'
'-x+1/2, -y, z+1/2'
'x+1/2, -y+1/2, -z'
'-x, y+1/2, -z+1/2'

loop_
_atom_site_label
_atom_site_type_symbol
_atom_site_fract_x
_atom_site_fract_y
_atom_site_fract_z
_atom_site_U_iso_or_equiv
_atom_site_adp_type
_atom_site_occupancy
_atom_site_symmetry_multiplicity
_atom_site_calc_flag
_atom_site_refinement_flags
S1A S 0.2444(3) 0.6752(3) 0.37623(17) 0.0238(12) Uiso 1 1 d .
O1A O 0.1847(8) 0.6830(7) 0.4221(4) 0.035(3) Uiso 1 1 d .
O2A O 0.2120(8) 0.7120(7) 0.3248(4) 0.025(3) Uiso 1 1 d .
O3A O 0.3062(8) 0.2592(7) 0.2393(4) 0.022(3) Uiso 1 1 d .
O4A O 0.4152(8) 0.3228(8) 0.4567(4) 0.026(3) Uiso 1 1 d .
O5A O 0.2979(9) 0.2243(8) 0.4804(4) 0.034(3) Uiso 1 1 d .
N1A N 0.2662(8) 0.5605(8) 0.3672(5) 0.010(3) Uiso 1 1 d .
N2A N 0.2007(9) 0.2282(9) 0.3084(5) 0.019(4) Uiso 1 1 d .
H2A H 0.1710 0.1775 0.2952 0.023 Uiso 1 1 calc R
N3A N 0.3661(10) 0.2523(10) 0.4514(5) 0.027(4) Uiso 1 1 d .
N4A N 0.5462(11) 0.3745(9) 0.2693(6) 0.031(4) Uiso 1 1 d .
C1A C 0.3644(12) 0.7259(11) 0.3917(6) 0.019(4) Uiso 1 1 d .
C2A C 0.3980(11) 0.7265(11) 0.4429(6) 0.020(5) Uiso 1 1 d .
H2A H 0.3561 0.7031 0.4707 0.025 Uiso 1 1 calc R
C3A C 0.4958(12) 0.7621(11) 0.4550(7) 0.031(5) Uiso 1 1 d .
H3A H 0.5190 0.7578 0.4908 0.037 Uiso 1 1 calc R
C4A C 0.5605(14) 0.8037(13) 0.4166(7) 0.040(6) Uiso 1 1 d .
C5A C 0.5147(11) 0.8041(10) 0.3649(7) 0.021(5) Uiso 1 1 d .
H5A H 0.5516 0.8331 0.3367 0.025 Uiso 1 1 calc R
C6A C 0.4202(11) 0.7655(10) 0.3519(6) 0.012(4) Uiso 1 1 d .
H6A H 0.3957 0.7670 0.3163 0.015 Uiso 1 1 calc R
C7A C 0.6579(12) 0.8456(12) 0.4253(7) 0.036(5) Uiso 1 1 d .
H7A1 H 0.6513 0.9148 0.4261 0.054 Uiso 1 1 calc R
H7A2 H 0.7037 0.8272 0.3964 0.054 Uiso 1 1 calc R
H7A3 H 0.6851 0.8235 0.4595 0.054 Uiso 1 1 calc R
C8A C 0.2748(12) 0.5013(10) 0.4169(6) 0.021(4) Uiso 1 1 d .
H8A1 H 0.2500 0.5372 0.4482 0.026 Uiso 1 1 calc R
H8A2 H 0.3463 0.4839 0.4233 0.026 Uiso 1 1 calc R
C9A C 0.2094(14) 0.4095(11) 0.4086(7) 0.036(5) Uiso 1 1 d .
C10A C 0.1349(11) 0.3803(11) 0.4439(6) 0.013(4) Uiso 1 1 d .
H10A H 0.1222 0.4172 0.4749 0.016 Uiso 1 1 calc R
C11A C 0.0810(12) 0.3025(11) 0.4359(6) 0.024(5) Uiso 1 1 d .
H11A H 0.0297 0.2867 0.4608 0.029 Uiso 1 1 calc R
C12A C 0.0966(12) 0.2434(12) 0.3927(6) 0.026(5) Uiso 1 1 d .
H12A H 0.0542 0.1902 0.3867 0.031 Uiso 1 1 calc R
C13A C 0.1776(11) 0.2644(10) 0.3576(6) 0.019(4) Uiso 1 1 d .
C14A C 0.2313(11) 0.3475(10) 0.3645(6) 0.013(4) Uiso 1 1 d .
C15A C 0.3070(11) 0.3547(10) 0.3202(6) 0.017(4) Uiso 1 1 d .
C16A C 0.3010(11) 0.4510(10) 0.2925(6) 0.014(4) Uiso 1 1 d .
H16A H 0.2296 0.4619 0.2824 0.017 Uiso 1 1 calc R
H16B H 0.3402 0.4468 0.2589 0.017 Uiso 1 1 calc R
C17A C 0.3383(11) 0.5395(10) 0.3235(6) 0.015(4) Uiso 1 1 d .
H17A H 0.4062 0.5274 0.3384 0.018 Uiso 1 1 calc R
H17B H 0.3428 0.5944 0.2990 0.018 Uiso 1 1 calc R
C18A C 0.2703(12) 0.2749(11) 0.2827(6) 0.021(5) Uiso 1 1 d .
C19A C 0.4146(10) 0.3299(9) 0.3415(5) 0.003(4) Uiso 1 1 d .
H19A H 0.4293 0.3688 0.3740 0.004 Uiso 1 1 calc R
C20A C 0.4911(12) 0.3517(11) 0.2992(6) 0.016(4) Uiso 1 1 d .
C21A C 0.4200(12) 0.2245(11) 0.3559(6) 0.023(5) Uiso 1 1 d .
C22A C 0.4506(10) 0.1615(10) 0.3185(6) 0.010(4) Uiso 1 1 d .
H22A H 0.4808 0.1832 0.2864 0.012 Uiso 1 1 calc R
C23A C 0.4374(13) 0.0614(12) 0.3276(7) 0.038(5) Uiso 1 1 d .
H23A H 0.4544 0.0166 0.3008 0.046 Uiso 1 1 calc R
C24A C 0.4002(12) 0.0326(12) 0.3754(7) 0.033(5) Uiso 1 1 d .
H24A H 0.3888 -0.0332 0.3808 0.039 Uiso 1 1 calc R
C25A C 0.3778(12) 0.0949(11) 0.4169(7) 0.026(5) Uiso 1 1 d .
H25A H 0.3564 0.0724 0.4508 0.031 Uiso 1 1 calc R
C26A C 0.3877(10) 0.1874(10) 0.4071(6) 0.008(4) Uiso 1 1 d .
S1B S 0.7184(3) 0.1177(3) 0.35931(18) 0.0244(12) Uiso 1 1 d .
O1B O 0.6473(8) 0.1114(7) 0.4015(4) 0.028(3) Uiso 1 1 d .
O2B O 0.6953(8) 0.0839(7) 0.3074(4) 0.024(3) Uiso 1 1 d .
O3B O 0.8347(8) 0.5377(7) 0.2346(4) 0.023(3) Uiso 1 1 d .
O4B O 0.9055(8) 0.4456(8) 0.4514(4) 0.028(3) Uiso 1 1 d .
O5B O 0.8036(9) 0.5576(8) 0.4787(5) 0.039(3) Uiso 1 1 d .
N1B N 0.7443(10) 0.2316(9) 0.3495(5) 0.028(4) Uiso 1 1 d .
N2B N 0.7154(9) 0.5718(9) 0.3014(5) 0.018(3) Uiso 1 1 d .
H2B H 0.6910 0.6254 0.2889 0.022 Uiso 1 1 calc R
N3B N 0.8648(10) 0.5277(10) 0.4471(6) 0.028(4) Uiso 1 1 d .
N4B N 1.0569(10) 0.4005(9) 0.2678(5) 0.020(4) Uiso 1 1 d .
C1B C 0.8339(12) 0.0633(11) 0.3783(7) 0.021(4) Uiso 1 1 d .
C2B C 0.8674(11) 0.0682(11) 0.4310(6) 0.017(4) Uiso 1 1 d .
H2B H 0.8274 0.0990 0.4573 0.020 Uiso 1 1 calc R
C3B C 0.9535(12) 0.0304(11) 0.4441(7) 0.028(5) Uiso 1 1 d .
H3B H 0.9732 0.0303 0.4805 0.033 Uiso 1 1 calc R
C4B C 1.0165(13) -0.0092(12) 0.4072(7) 0.026(5) Uiso 1 1 d .
C5B C 0.9804(12) -0.0094(11) 0.3538(7) 0.029(5) Uiso 1 1 d .
H5B H 1.0228 -0.0359 0.3271 0.035 Uiso 1 1 calc R
C6B C 0.8964(11) 0.0227(10) 0.3393(7) 0.019(5) Uiso 1 1 d .
H6B H 0.8758 0.0197 0.3031 0.023 Uiso 1 1 calc R
C7B C 1.1271(11) -0.0495(12) 0.4220(7) 0.034(5) Uiso 1 1 d .
H7B1 H 1.1217 -0.0934 0.4522 0.051 Uiso 1 1 calc R
H7B2 H 1.1716 0.0032 0.4316 0.051 Uiso 1 1 calc R
H7B3 H 1.1552 -0.0830 0.3911 0.051 Uiso 1 1 calc R
C8B C 0.7549(12) 0.2872(9) 0.4003(6) 0.015(4) Uiso 1 1 d .
H8B1 H 0.8273 0.2967 0.4085 0.018 Uiso 1 1 calc R
H8B2 H 0.7241 0.2515 0.4302 0.018 Uiso 1 1 calc R
C9B C 0.7020(12) 0.3849(11) 0.3944(6) 0.020(4) Uiso 1 1 d .
C10B C 0.6276(11) 0.4107(10) 0.4280(6) 0.019(5) Uiso 1 1 d .
H10B H 0.6084 0.3690 0.4560 0.022 Uiso 1 1 calc R
C11B C 0.5776(12) 0.4987(11) 0.4225(7) 0.025(5) Uiso 1 1 d .
H11B H 0.5252 0.5173 0.4462 0.030 Uiso 1 1 calc R
C12B C 0.6092(12) 0.5574(12) 0.3800(6) 0.027(5) Uiso 1 1 d .
H12B H 0.5768 0.6168 0.3750 0.033 Uiso 1 1 calc R
C13B C 0.6847(10) 0.5316(10) 0.3459(6) 0.007(4) Uiso 1 1 d .
C14B C 0.7352(12) 0.4461(11) 0.3542(7) 0.025(5) Uiso 1 1 d .
C15B C 0.8118(12) 0.4327(11) 0.3101(7) 0.026(5) Uiso 1 1 d .
C16B C 0.7989(12) 0.3429(10) 0.2779(6) 0.020(5) Uiso 1 1 d .
H16C H 0.8427 0.3468 0.2460 0.023 Uiso 1 1 calc R
H16D H 0.7281 0.3393 0.2654 0.023 Uiso 1 1 calc R
C17B C 0.8247(12) 0.2492(10) 0.3090(6) 0.022(5) Uiso 1 1 d .
H17C H 0.8283 0.1953 0.2838 0.026 Uiso 1 1 calc R
H17D H 0.8911 0.2555 0.3268 0.026 Uiso 1 1 calc R
C18B C 0.7896(12) 0.5207(11) 0.2769(6) 0.018(4) Uiso 1 1 d .
C19B C 0.9211(10) 0.4501(10) 0.3372(6) 0.007(4) Uiso 1 1 d .
H19B H 0.9272 0.4078 0.3691 0.008 Uiso 1 1 calc R
C20B C 0.9978(12) 0.4216(11) 0.2978(7) 0.024(5) Uiso 1 1 d .
C21B C 0.9361(11) 0.5538(10) 0.3556(6) 0.011(4) Uiso 1 1 d .
C22B C 0.9696(13) 0.6156(11) 0.3175(7) 0.034(5) Uiso 1 1 d .
H22B H 0.9960 0.5944 0.2843 0.041 Uiso 1 1 calc R
C23B C 0.9622(12) 0.7178(12) 0.3311(7) 0.028(5) Uiso 1 1 d .
H23B H 0.9861 0.7636 0.3064 0.034 Uiso 1 1 calc R
C24B C 0.9228(12) 0.7468(12) 0.3774(7) 0.031(5) Uiso 1 1 d .
H24B H 0.9183 0.8127 0.3846 0.037 Uiso 1 1 calc R
C25B C 0.8888(12) 0.6840(11) 0.4145(7) 0.026(5) Uiso 1 1 d .
H25B H 0.8588 0.7049 0.4469 0.031 Uiso 1 1 calc R
C26B C 0.9000(11) 0.5871(10) 0.4031(6) 0.009(4) Uiso 1 1 d .

loop_
_atom_type_symbol
_atom_type_description
_atom_type_scat_dispersion_real
_atom_type_scat_dispersion_imag
_atom_type_scat_source
C C 0.0033 0.0016 'International Tables Vol C Tables 4.2.6.8 and 6.1.1.4'
H H 0.0000 0.0000 'International Tables Vol C Tables 4.2.6.8 and 6.1.1.4'
N N 0.0061 0.0033 'International Tables Vol C Tables 4.2.6.8 and 6.1.1.4'
O O 0.0106 0.0060 'International Tables Vol C Tables 4.2.6.8 and 6.1.1.4'
S S 0.1246 0.1234 'International Tables Vol C Tables 4.2.6.8 and 6.1.1.4'

loop_
_geom_angle_atom_site_label_1
_geom_angle_atom_site_label_2
_geom_angle_atom_site_label_3
_geom_angle
O1A S1A O2A 122.2(7)
O1A S1A N1A 106.7(7)
O2A S1A N1A 106.2(6)
O1A S1A C1A 107.0(7)
O2A S1A C1A 108.2(7)
N1A S1A C1A 105.4(7)
C17A N1A C8A 116.8(11)
C17A N1A S1A 114.1(9)
C8A N1A S1A 116.3(9)
C18A N2A C13A 114.5(13)
O4A N3A O5A 127.2(15)
O4A N3A C26A 119.8(14)
O5A N3A C26A 113.0(13)
C2A C1A C6A 120.8(16)
C2A C1A S1A 120.0(12)
C6A C1A S1A 119.2(12)
C1A C2A C3A 120.1(16)
C4A C3A C2A 123.5(17)
C3A C4A C5A 111.2(16)
C3A C4A C7A 127.6(17)
C5A C4A C7A 121.2(17)
C6A C5A C4A 125.9(16)
C1A C6A C5A 118.3(15)
N1A C8A C9A 107.8(12)
C10A C9A C14A 116.9(15)
C10A C9A C8A 123.5(16)
C14A C9A C8A 119.5(15)
C11A C10A C9A 122.1(16)
C10A C11A C12A 122.6(17)
C11A C12A C13A 118.2(16)
N2A C13A C14A 108.4(14)
N2A C13A C12A 130.5(15)
C14A C13A C12A 119.2(15)
C13A C14A C9A 120.6(14)
C13A C14A C15A 108.0(13)
C9A C14A C15A 131.4(13)
C14A C15A C16A 111.2(12)
C14A C15A C18A 101.0(12)
C16A C15A C18A 110.8(12)
C14A C15A C19A 110.0(12)
C16A C15A C19A 113.8(12)
C18A C15A C19A 109.4(11)
C15A C16A C17A 118.1(12)
N1A C17A C16A 109.0(12)
O3A C18A N2A 129.1(15)
O3A C18A C15A 123.9(15)
N2A C18A C15A 106.8(14)
C20A C19A C21A 109.5(13)
C20A C19A C15A 109.2(12)
C21A C19A C15A 109.9(12)
N4A C20A C19A 174.7(18)
C22A C21A C26A 117.6(14)
C22A C21A C19A 119.3(14)
C26A C21A C19A 123.0(14)
C21A C22A C23A 119.9(15)
C24A C23A C22A 118.5(17)
C23A C24A C25A 123.1(17)
C26A C25A C24A 117.4(17)
C25A C26A C21A 123.0(16)
C25A C26A N3A 116.9(14)
C21A C26A N3A 120.1(13)
O2B S1B O1B 121.3(7)
O2B S1B N1B 103.6(7)
O1B S1B N1B 107.9(7)
O2B S1B C1B 106.6(7)
O1B S1B C1B 110.2(7)
N1B S1B C1B 106.2(7)
C17B N1B C8B 115.0(12)
C17B N1B S1B 114.1(11)
C8B N1B S1B 113.6(10)
C13B N2B C18B 112.1(13)
O5B N3B O4B 122.8(14)
O5B N3B C26B 120.5(13)
O4B N3B C26B 116.6(13)
C2B C1B C6B 119.5(15)
C2B C1B S1B 120.4(13)
C6B C1B S1B 119.9(13)
C3B C2B C1B 119.8(16)
C2B C3B C4B 122.2(17)
C3B C4B C5B 115.7(16)
C3B C4B C7B 122.9(15)
C5B C4B C7B 121.4(15)
C6B C5B C4B 124.7(17)
C5B C6B C1B 118.0(17)
N1B C8B C9B 110.0(12)
C10B C9B C14B 120.9(15)
C10B C9B C8B 120.8(15)
C14B C9B C8B 118.3(14)
C9B C10B C11B 121.3(17)
C12B C11B C10B 116.8(16)
C13B C12B C11B 122.1(15)
N2B C13B C12B 130.0(15)
N2B C13B C14B 110.6(14)
C12B C13B C14B 119.2(15)
C13B C14B C9B 119.4(15)
C13B C14B C15B 108.7(15)
C9B C14B C15B 131.3(15)
C16B C15B C14B 114.8(14)
C16B C15B C18B 111.7(13)
C14B C15B C18B 99.6(13)
C16B C15B C19B 116.9(13)
C14B C15B C19B 105.9(13)
C18B C15B C19B 106.2(12)
C15B C16B C17B 114.6(12)
N1B C17B C16B 108.8(12)
O3B C18B N2B 128.9(14)
O3B C18B C15B 122.1(15)
N2B C18B C15B 108.9(13)
C20B C19B C21B 111.7(13)
C20B C19B C15B 107.0(13)
C21B C19B C15B 112.6(12)
N4B C20B C19B 179(2)
C26B C21B C22B 120.2(14)
C26B C21B C19B 122.6(14)
C22B C21B C19B 116.0(14)
C21B C22B C23B 115.9(16)
C24B C23B C22B 121.5(18)
C23B C24B C25B 121.5(17)
C24B C25B C26B 117.3(16)
C21B C26B C25B 123.3(15)
C21B C26B N3B 124.9(13)
C25B C26B N3B 111.7(13)

loop_
_geom_bond_atom_site_label_1
_geom_bond_atom_site_label_2
_geom_bond_distance
S1A O1A 1.399(11)
S1A O2A 1.455(11)
S1A N1A 1.659(12)
S1A C1A 1.786(16)
O3A C18A 1.206(16)
O4A N3A 1.196(14)
O5A N3A 1.225(16)
N1A C17A 1.484(17)
N1A C8A 1.504(17)
N2A C18A 1.305(17)
N2A C13A 1.369(18)
N3A C26A 1.469(18)
N4A C20A 1.094(17)
C1A C2A 1.357(19)
C1A C6A 1.361(19)
C2A C3A 1.42(2)
C3A C4A 1.42(2)
C4A C5A 1.43(2)
C4A C7A 1.44(2)
C5A C6A 1.403(19)
C8A C9A 1.57(2)
C9A C10A 1.39(2)
C9A C14A 1.44(2)
C10A C11A 1.32(2)
C11A C12A 1.38(2)
C12A C13A 1.42(2)
C13A C14A 1.382(18)
C14A C15A 1.50(2)
C15A C16A 1.528(18)
C15A C18A 1.55(2)
C15A C19A 1.562(19)
C16A C17A 1.552(18)
C19A C20A 1.50(2)
C19A C21A 1.532(19)
C21A C22A 1.354(19)
C21A C26A 1.45(2)
C22A C23A 1.44(2)
C23A C24A 1.36(2)
C24A C25A 1.39(2)
C25A C26A 1.336(19)
S1B O2B 1.418(11)
S1B O1B 1.418(11)
S1B N1B 1.662(13)
S1B C1B 1.776(16)
O3B C18B 1.241(17)
O4B N3B 1.282(14)
O5B N3B 1.209(16)
N1B C17B 1.493(18)
N1B C8B 1.501(17)
N2B C13B 1.316(17)
N2B C18B 1.365(18)
N3B C26B 1.463(18)
N4B C20B 1.126(18)
C1B C2B 1.40(2)
C1B C6B 1.40(2)
C2B C3B 1.301(19)
C3B C4B 1.36(2)
C4B C5B 1.42(2)
C4B C7B 1.61(2)
C5B C6B 1.254(19)
C8B C9B 1.55(2)
C9B C10B 1.35(2)
C9B C14B 1.40(2)
C10B C11B 1.41(2)
C11B C12B 1.41(2)
C12B C13B 1.36(2)
C13B C14B 1.396(19)
C14B C15B 1.51(2)
C15B C16B 1.51(2)
C15B C18B 1.52(2)
C15B C19B 1.62(2)
C16B C17B 1.572(19)
C19B C20B 1.47(2)
C19B C21B 1.547(19)
C21B C26B 1.365(19)
C21B C22B 1.37(2)
C22B C23B 1.49(2)
C23B C24B 1.34(2)
C24B C25B 1.36(2)
C25B C26B 1.41(2)

loop_
_geom_hbond_atom_site_label_D
_geom_hbond_atom_site_label_H
_geom_hbond_atom_site_label_A
_geom_hbond_distance_DH
_geom_hbond_distance_HA
_geom_hbond_distance_DA
_geom_hbond_angle_DHA
_geom_hbond_site_symmetry_A
N2A H2A O3B 0.88 2.11 2.933(16) 155.2 4_645
N2B H2B O3A 0.88 2.02 2.849(16) 157.3 4_655
